data_4339394
loop_
_publ_author_name
'Giessmann, Stephan'
'Blaurock, Steffen'
'Lorenz, Volker'
'Edelmann, Frank T.'

_publ_section_title
;
 Structural varieties in heterobimetallic lanthanide disiloxanediolates:
 &quot;inorganic metallocenes&quot; versus in-plane metallacrowns.
;
_journal_issue 24
_journal_name_full 'Inorganic chemistry'
_journal_page_first 10383
_journal_page_last 10389
_journal_paper_doi 10.1021/ic701227n
_journal_volume 46
_journal_year 2007
_chemical_formula_sum 'C70 H83 Cl2 Li3 O11.5 Pr Si4'
_chemical_formula_weight 1453.35
_chemical_name_systematic
; 
 ? 
;
_space_group_IT_number 14
_symmetry_cell_setting monoclinic
_symmetry_space_group_name_Hall '-P 2yn'
_symmetry_space_group_name_H-M 'P 1 21/n 1'
_atom_sites_solution_hydrogens geom
_atom_sites_solution_primary direct
_atom_sites_solution_secondary difmap
_audit_creation_method SHELXL-97
_cell_angle_alpha 90.00
_cell_angle_beta 90.64
_cell_angle_gamma 90.00
_cell_formula_units_Z 4
_cell_length_a 14.0067(2)
_cell_length_b 22.8399(4)
_cell_length_c 23.0701(4)
_cell_measurement_reflns_used 257
_cell_measurement_temperature 200(2)
_cell_measurement_theta_max 28.29
_cell_measurement_theta_min 1.71
_cell_volume 7379.9(2)
_computing_cell_refinement 'Bruker SAINT'
_computing_data_collection 'Bruker SMART'
_computing_data_reduction 'Bruker SAINT'
_computing_molecular_graphics 'Bruker SHELXTL PLUS'
_computing_publication_material 'Bruker SHELXTL PLUS'
_computing_structure_refinement 'SHELXL-97 (Sheldrick, 1997)'
_computing_structure_solution 'SHELXS-97 (Sheldrick, 1990)'
_diffrn_ambient_temperature 200(2)
_diffrn_measured_fraction_theta_full 0.925
_diffrn_measured_fraction_theta_max 0.925
_diffrn_measurement_device_type 'Bruker SMART CCD'
_diffrn_measurement_method 'Omega-, phi- scans'
_diffrn_radiation_monochromator graphite
_diffrn_radiation_source 'fine-focus sealed tube'
_diffrn_radiation_type MoK\a
_diffrn_radiation_wavelength 0.71073
_diffrn_reflns_av_R_equivalents 0.0319
_diffrn_reflns_av_sigmaI/netI 0.0382
_diffrn_reflns_limit_h_max 17
_diffrn_reflns_limit_h_min -17
_diffrn_reflns_limit_k_max 30
_diffrn_reflns_limit_k_min -29
_diffrn_reflns_limit_l_max 15
_diffrn_reflns_limit_l_min -29
_diffrn_reflns_number 55538
_diffrn_reflns_theta_full 28.29
_diffrn_reflns_theta_max 28.29
_diffrn_reflns_theta_min 1.71
_exptl_absorpt_coefficient_mu 0.853
_exptl_absorpt_correction_T_max 0.7840
_exptl_absorpt_correction_T_min 0.7266
_exptl_absorpt_correction_type multi-scan
_exptl_absorpt_process_details SADABS
_exptl_crystal_colour colorless
_exptl_crystal_density_diffrn 1.308
_exptl_crystal_density_method 'not measured'
_exptl_crystal_description platelet
_exptl_crystal_F_000 3012
_exptl_crystal_size_max 0.40
_exptl_crystal_size_mid 0.40
_exptl_crystal_size_min 0.30
_refine_diff_density_max 1.253
_refine_diff_density_min -0.739
_refine_diff_density_rms 0.087
_refine_ls_extinction_method none
_refine_ls_goodness_of_fit_ref 1.022
_refine_ls_hydrogen_treatment constr
_refine_ls_matrix_type full
_refine_ls_number_parameters 847
_refine_ls_number_reflns 16953
_refine_ls_number_restraints 0
_refine_ls_restrained_S_all 1.022
_refine_ls_R_factor_all 0.0535
_refine_ls_R_factor_gt 0.0415
_refine_ls_shift/su_max 0.477
_refine_ls_shift/su_mean 0.025
_refine_ls_structure_factor_coef Fsqd
_refine_ls_weighting_details 'calc w=1/[\s^2^(Fo^2^)+(0.0769P)^2^+4.6117P] where P=(Fo^2^+2Fc^2^)/3'
_refine_ls_weighting_scheme calc
_refine_ls_wR_factor_gt 0.1162
_refine_ls_wR_factor_ref 0.1246
_reflns_number_gt 13998
_reflns_number_total 16953
_reflns_threshold_expression >2sigma(I)
_cod_data_source_file ic701227n-file004.cif
_cod_data_source_block c11
_cod_depositor_comments
;
The following automatic conversions were performed:

'_exptl_absorpt_correction_type' value 'multiscan' changed to
'multi-scan' according to
/usr/data/users/saulius/automatic-downloads/retrospective/ACS/lib/dictionaries/cif_core.dic
dictionary named 'cif_core.dic' version 2.4.2 from 2011-04-26.

Automatic conversion script
Id: cif_fix_values 2281 2013-09-26 08:29:07Z andrius 
;
_cod_original_sg_symbol_H-M P2(1)/n
_cod_original_formula_sum 'C70 H83 Cl2 Li3 O11.50 Pr Si4'
_cod_database_code 4339394

loop_
_symmetry_equiv_pos_as_xyz
'x, y, z'
'-x+1/2, y+1/2, -z+1/2'
'-x, -y, -z'
'x-1/2, -y-1/2, z-1/2'

loop_
_atom_site_label
_atom_site_type_symbol
_atom_site_fract_x
_atom_site_fract_y
_atom_site_fract_z
_atom_site_U_iso_or_equiv
_atom_site_adp_type
_atom_site_occupancy
_atom_site_symmetry_multiplicity
_atom_site_calc_flag
_atom_site_refinement_flags
Pr1 Pr 0.237280(9) 0.187476(6) 0.516431(6) 0.02637(6) Uani 1 1 d .
Si1 Si 0.43327(5) 0.26508(4) 0.44591(3) 0.03162(17) Uani 1 1 d .
Si2 Si 0.24233(5) 0.26697(4) 0.38465(3) 0.03139(17) Uani 1 1 d .
Si3 Si 0.06937(5) 0.24590(3) 0.61864(3) 0.02970(16) Uani 1 1 d .
Si4 Si 0.26681(5) 0.21921(4) 0.67056(3) 0.03557(18) Uani 1 1 d .
Cl1 Cl 0.12719(5) 0.09285(4) 0.47833(4) 0.04665(19) Uani 1 1 d .
Cl2 Cl 0.37053(5) 0.09108(4) 0.53311(4) 0.0482(2) Uani 1 1 d .
O1 O 0.38756(13) 0.22797(9) 0.49727(9) 0.0338(4) Uani 1 1 d .
O2 O 0.35211(13) 0.28798(10) 0.39921(9) 0.0375(5) Uani 1 1 d .
O3 O 0.18686(13) 0.24714(9) 0.44177(8) 0.0323(4) Uani 1 1 d .
O4 O 0.10799(13) 0.23672(9) 0.55412(8) 0.0306(4) Uani 1 1 d .
O5 O 0.15453(14) 0.23916(10) 0.66739(9) 0.0400(5) Uani 1 1 d .
O6 O 0.30693(13) 0.20418(10) 0.60766(9) 0.0375(5) Uani 1 1 d .
Li1 Li 0.4281(4) 0.1960(3) 0.5702(2) 0.0455(13) Uani 1 1 d .
Li2 Li 0.0872(3) 0.2859(2) 0.4846(2) 0.0366(11) Uani 1 1 d .
Li3 Li 0.2535(4) 0.0276(3) 0.4969(3) 0.0520(14) Uani 1 1 d .
C1 C 0.52028(19) 0.21996(14) 0.40374(13) 0.0361(6) Uani 1 1 d .
C2 C 0.5513(2) 0.16598(16) 0.42406(16) 0.0479(8) Uani 1 1 d .
H2A H 0.5309 0.1527 0.4600 0.058 Uiso 1 1 calc R
C3 C 0.6127(3) 0.13123(19) 0.3915(2) 0.0636(11) Uani 1 1 d .
H3A H 0.6335 0.0954 0.4061 0.076 Uiso 1 1 calc R
C4 C 0.6423(3) 0.1499(2) 0.33805(19) 0.0658(11) Uani 1 1 d .
H4A H 0.6824 0.1264 0.3162 0.079 Uiso 1 1 calc R
C5 C 0.6128(3) 0.2029(2) 0.31690(18) 0.0603(10) Uani 1 1 d .
H5A H 0.6328 0.2155 0.2807 0.072 Uiso 1 1 calc R
C6 C 0.5530(2) 0.23779(17) 0.34971(15) 0.0473(8) Uani 1 1 d .
H6A H 0.5342 0.2741 0.3353 0.057 Uiso 1 1 calc R
C7 C 0.4949(2) 0.33179(16) 0.47604(17) 0.0461(8) Uani 1 1 d .
C8 C 0.4899(5) 0.3467(2) 0.5327(2) 0.101(2) Uani 1 1 d .
H8A H 0.4548 0.3232 0.5576 0.121 Uiso 1 1 calc R
C9 C 0.5354(6) 0.3958(3) 0.5551(3) 0.126(3) Uani 1 1 d .
H9A H 0.5289 0.4047 0.5942 0.151 Uiso 1 1 calc R
C10 C 0.5871(5) 0.4299(3) 0.5227(4) 0.134(3) Uani 1 1 d .
H10A H 0.6195 0.4619 0.5383 0.161 Uiso 1 1 calc R
C11 C 0.5918(8) 0.4173(4) 0.4667(5) 0.248(8) Uani 1 1 d .
H11A H 0.6261 0.4418 0.4424 0.297 Uiso 1 1 calc R
C12 C 0.5465(7) 0.3682(3) 0.4434(3) 0.181(5) Uani 1 1 d .
H12A H 0.5523 0.3604 0.4040 0.217 Uiso 1 1 calc R
C13 C 0.2467(2) 0.20515(14) 0.33201(13) 0.0370(6) Uani 1 1 d .
C14 C 0.3198(2) 0.19912(16) 0.29257(15) 0.0473(8) Uani 1 1 d .
H14A H 0.3703 0.2255 0.2941 0.057 Uiso 1 1 calc R
C15 C 0.3210(3) 0.15545(19) 0.25092(17) 0.0582(10) Uani 1 1 d .
H15A H 0.3711 0.1530 0.2249 0.070 Uiso 1 1 calc R
C16 C 0.2469(3) 0.11559(19) 0.24834(19) 0.0633(11) Uani 1 1 d .
H16A H 0.2466 0.0863 0.2204 0.076 Uiso 1 1 calc R
C17 C 0.1739(3) 0.1194(2) 0.2871(2) 0.0683(11) Uani 1 1 d .
H17A H 0.1240 0.0926 0.2854 0.082 Uiso 1 1 calc R
C18 C 0.1736(2) 0.16306(17) 0.32893(17) 0.0531(9) Uani 1 1 d .
H18A H 0.1241 0.1645 0.3554 0.064 Uiso 1 1 calc R
C19 C 0.1816(2) 0.33033(15) 0.34877(13) 0.0393(7) Uani 1 1 d .
C20 C 0.2262(3) 0.38275(16) 0.33757(17) 0.0525(9) Uani 1 1 d .
H20A H 0.2894 0.3881 0.3492 0.063 Uiso 1 1 calc R
C21 C 0.1773(3) 0.42838(18) 0.3088(2) 0.0688(12) Uani 1 1 d .
H21A H 0.2084 0.4635 0.3010 0.083 Uiso 1 1 calc R
C22 C 0.0843(3) 0.4209(2) 0.29236(17) 0.0642(11) Uani 1 1 d .
H22A H 0.0525 0.4510 0.2732 0.077 Uiso 1 1 calc R
C23 C 0.0373(3) 0.3701(2) 0.30350(18) 0.0645(11) Uani 1 1 d .
H23A H -0.0265 0.3658 0.2928 0.077 Uiso 1 1 calc R
C24 C 0.0857(3) 0.32492(18) 0.33100(17) 0.0535(9) Uani 1 1 d .
H24A H 0.0538 0.2899 0.3379 0.064 Uiso 1 1 calc R
C25 C 0.0174(2) 0.32111(14) 0.62734(14) 0.0401(7) Uani 1 1 d .
C26 C -0.0663(2) 0.33546(16) 0.59779(16) 0.0480(8) Uani 1 1 d .
H26A H -0.0965 0.3068 0.5756 0.058 Uiso 1 1 calc R
C27 C -0.1066(3) 0.39111(19) 0.60007(19) 0.0657(11) Uani 1 1 d .
H27A H -0.1630 0.3993 0.5800 0.079 Uiso 1 1 calc R
C28 C -0.0624(4) 0.43302(19) 0.6320(2) 0.0758(14) Uani 1 1 d .
H28A H -0.0883 0.4705 0.6333 0.091 Uiso 1 1 calc R
C29 C 0.0197(4) 0.4211(2) 0.6622(2) 0.0764(14) Uani 1 1 d .
H29A H 0.0489 0.4503 0.6841 0.092 Uiso 1 1 calc R
C30 C 0.0598(3) 0.36508(17) 0.66009(18) 0.0570(9) Uani 1 1 d .
H30A H 0.1155 0.3572 0.6809 0.068 Uiso 1 1 calc R
C31 C -0.0255(2) 0.19187(14) 0.63715(15) 0.0385(7) Uani 1 1 d .
C32 C -0.0549(3) 0.14649(17) 0.60152(17) 0.0555(9) Uani 1 1 d .
H32A H -0.0258 0.1415 0.5658 0.067 Uiso 1 1 calc R
C33 C -0.1263(3) 0.1084(2) 0.6175(2) 0.0753(13) Uani 1 1 d .
H33A H -0.1444 0.0782 0.5926 0.090 Uiso 1 1 calc R
C34 C -0.1701(4) 0.1144(3) 0.6687(3) 0.107(2) Uani 1 1 d .
H34A H -0.2179 0.0884 0.6795 0.128 Uiso 1 1 calc R
C35 C -0.1431(5) 0.1595(3) 0.7047(3) 0.134(3) Uani 1 1 d .
H35A H -0.1732 0.1643 0.7402 0.161 Uiso 1 1 calc R
C36 C -0.0719(4) 0.1976(2) 0.6889(2) 0.0857(17) Uani 1 1 d .
H36A H -0.0548 0.2279 0.7139 0.103 Uiso 1 1 calc R
C37 C 0.2762(2) 0.15401(16) 0.71985(15) 0.0452(8) Uani 1 1 d .
C38 C 0.3268(2) 0.10479(16) 0.70343(15) 0.0468(8) Uani 1 1 d .
H38A H 0.3577 0.1049 0.6679 0.056 Uiso 1 1 calc R
C39 C 0.3331(3) 0.05543(18) 0.73822(17) 0.0559(9) Uani 1 1 d .
H39A H 0.3667 0.0228 0.7256 0.067 Uiso 1 1 calc R
C40 C 0.2903(4) 0.0546(2) 0.7908(2) 0.0775(13) Uani 1 1 d .
H40A H 0.2937 0.0215 0.8141 0.093 Uiso 1 1 calc R
C41 C 0.2421(5) 0.1032(3) 0.8091(3) 0.112(2) Uani 1 1 d .
H41A H 0.2133 0.1031 0.8452 0.134 Uiso 1 1 calc R
C42 C 0.2359(4) 0.1526(2) 0.7742(2) 0.0878(17) Uani 1 1 d .
H42A H 0.2039 0.1854 0.7877 0.105 Uiso 1 1 calc R
C43 C 0.3301(2) 0.28379(17) 0.70326(15) 0.0455(8) Uani 1 1 d .
C44 C 0.3725(3) 0.2853(3) 0.75682(19) 0.0778(14) Uani 1 1 d .
H44A H 0.3741 0.2518 0.7797 0.093 Uiso 1 1 calc R
C45 C 0.4141(5) 0.3378(4) 0.7776(3) 0.114(2) Uani 1 1 d .
H45A H 0.4426 0.3384 0.8142 0.136 Uiso 1 1 calc R
C46 C 0.4132(4) 0.3865(3) 0.7456(3) 0.104(2) Uani 1 1 d .
H46A H 0.4416 0.4205 0.7597 0.124 Uiso 1 1 calc R
C47 C 0.3720(5) 0.3864(3) 0.6938(3) 0.110(2) Uani 1 1 d .
H47A H 0.3700 0.4204 0.6718 0.132 Uiso 1 1 calc R
C48 C 0.3319(4) 0.3353(2) 0.6726(3) 0.0938(18) Uani 1 1 d .
H48A H 0.3046 0.3358 0.6357 0.113 Uiso 1 1 calc R
O7 O 0.55115(16) 0.20212(13) 0.60538(11) 0.0550(6) Uani 1 1 d .
C49 C 0.5658(3) 0.2057(3) 0.66651(19) 0.0771(14) Uani 1 1 d .
H49A H 0.5053 0.2115 0.6858 0.093 Uiso 1 1 calc R
H49B H 0.5944 0.1698 0.6809 0.093 Uiso 1 1 calc R
C50 C 0.6266(6) 0.2532(4) 0.6774(3) 0.160(4) Uani 1 1 d .
H50A H 0.6673 0.2454 0.7108 0.192 Uiso 1 1 calc R
H50B H 0.5901 0.2884 0.6846 0.192 Uiso 1 1 calc R
C51 C 0.6865(4) 0.2601(4) 0.6227(3) 0.121(3) Uani 1 1 d .
H51A H 0.6859 0.3004 0.6093 0.145 Uiso 1 1 calc R
H51B H 0.7520 0.2482 0.6298 0.145 Uiso 1 1 calc R
C52 C 0.6386(3) 0.2204(2) 0.5793(2) 0.0726(13) Uani 1 1 d .
H52A H 0.6258 0.2411 0.5433 0.087 Uiso 1 1 calc R
H52B H 0.6787 0.1868 0.5711 0.087 Uiso 1 1 calc R
O8 O -0.04282(17) 0.27926(14) 0.45426(13) 0.0641(8) Uani 1 1 d .
C53 C -0.0778(4) 0.2219(3) 0.4468(3) 0.111(2) Uani 1 1 d .
H53A H -0.0612 0.2073 0.4088 0.133 Uiso 1 1 calc R
H53B H -0.0498 0.1961 0.4758 0.133 Uiso 1 1 calc R
C54 C -0.1776(5) 0.2235(5) 0.4527(5) 0.184(5) Uani 1 1 d .
H54A H -0.1954 0.2108 0.4912 0.221 Uiso 1 1 calc R
H54B H -0.2077 0.1976 0.4245 0.221 Uiso 1 1 calc R
C55 C -0.2079(4) 0.2825(5) 0.4431(4) 0.150(4) Uani 1 1 d .
H55A H -0.2474 0.2958 0.4747 0.180 Uiso 1 1 calc R
H55B H -0.2446 0.2854 0.4073 0.180 Uiso 1 1 calc R
C56 C -0.1176(3) 0.3193(3) 0.4395(3) 0.099(2) Uani 1 1 d .
H56A H -0.1094 0.3347 0.4007 0.118 Uiso 1 1 calc R
H56B H -0.1195 0.3516 0.4667 0.118 Uiso 1 1 calc R
O9 O 0.12791(18) 0.36757(10) 0.49440(12) 0.0531(6) Uani 1 1 d .
C57 C 0.2208(3) 0.3761(2) 0.5174(2) 0.0791(14) Uani 1 1 d .
H57A H 0.2680 0.3647 0.4891 0.095 Uiso 1 1 calc R
H57B H 0.2299 0.3522 0.5518 0.095 Uiso 1 1 calc R
C58 C 0.2315(5) 0.4372(3) 0.5317(4) 0.126(3) Uani 1 1 d .
H58A H 0.2214 0.4435 0.5727 0.151 Uiso 1 1 calc R
H58B H 0.2950 0.4508 0.5221 0.151 Uiso 1 1 calc R
C59 C 0.1610(6) 0.4675(2) 0.4980(4) 0.140(3) Uani 1 1 d .
H59A H 0.1898 0.4853 0.4643 0.168 Uiso 1 1 calc R
H59B H 0.1317 0.4981 0.5209 0.168 Uiso 1 1 calc R
C60 C 0.0876(3) 0.42302(18) 0.4798(2) 0.0755(13) Uani 1 1 d .
H60A H 0.0283 0.4292 0.5002 0.091 Uiso 1 1 calc R
H60B H 0.0750 0.4255 0.4384 0.091 Uiso 1 1 calc R
O10 O 0.30679(19) -0.00595(12) 0.42792(12) 0.0589(7) Uani 1 1 d .
C61 C 0.3933(4) -0.0387(2) 0.4301(2) 0.0785(14) Uani 1 1 d .
H61A H 0.3799 -0.0804 0.4307 0.094 Uiso 1 1 calc R
H61B H 0.4302 -0.0287 0.4645 0.094 Uiso 1 1 calc R
C62 C 0.4459(5) -0.0229(4) 0.3774(3) 0.161(4) Uani 1 1 d .
H62A H 0.5101 -0.0103 0.3876 0.193 Uiso 1 1 calc R
H62B H 0.4504 -0.0565 0.3519 0.193 Uiso 1 1 calc R
C63 C 0.3960(4) 0.0230(4) 0.3494(3) 0.123(3) Uani 1 1 d .
H63A H 0.4347 0.0582 0.3490 0.148 Uiso 1 1 calc R
H63B H 0.3810 0.0122 0.3096 0.148 Uiso 1 1 calc R
C64 C 0.3123(5) 0.0326(3) 0.3801(3) 0.113(2) Uani 1 1 d .
H64A H 0.2575 0.0266 0.3546 0.136 Uiso 1 1 calc R
H64B H 0.3109 0.0728 0.3937 0.136 Uiso 1 1 calc R
O11 O 0.2066(2) -0.02447(12) 0.55696(13) 0.0609(7) Uani 1 1 d .
C65 C 0.1105(4) -0.0482(3) 0.5527(3) 0.104(2) Uani 1 1 d .
H65A H 0.1110 -0.0906 0.5556 0.125 Uiso 1 1 calc R
H65B H 0.0797 -0.0369 0.5165 0.125 Uiso 1 1 calc R
C66 C 0.0605(6) -0.0207(5) 0.6044(3) 0.169(5) Uani 1 1 d .
H66A H 0.0071 0.0029 0.5911 0.203 Uiso 1 1 calc R
H66B H 0.0362 -0.0511 0.6296 0.203 Uiso 1 1 calc R
C67 C 0.1277(4) 0.0153(4) 0.6359(3) 0.132(3) Uani 1 1 d .
H67A H 0.1161 0.0445 0.6630 0.159 Uiso 1 1 calc R
C68 C 0.2149(4) -0.0049(3) 0.6149(2) 0.0840(14) Uani 1 1 d .
H68A H 0.2375 -0.0368 0.6392 0.101 Uiso 1 1 calc R
H68B H 0.2616 0.0264 0.6171 0.101 Uiso 1 1 calc R
O1L O 0.0655(17) 0.9857(8) 0.2382(9) 0.292(13) Uani 0.50 1 d P
C1L C -0.0070(15) 0.9406(9) 0.2390(11) 0.185(10) Uani 0.50 1 d P
H1LA H 0.0044 0.9135 0.2707 0.222 Uiso 0.50 1 calc PR
H1LB H -0.0699 0.9576 0.2433 0.222 Uiso 0.50 1 calc PR
C2L C 0.0005(9) 0.9123(7) 0.1863(9) 0.128(6) Uani 0.50 1 d P
H2LA H -0.0587 0.8928 0.1756 0.154 Uiso 0.50 1 calc PR
H2LB H 0.0520 0.8839 0.1868 0.154 Uiso 0.50 1 calc PR
C3L C 0.0213(16) 0.9621(8) 0.1462(9) 0.172(8) Uani 0.50 1 d P
H3LA H 0.0543 0.9484 0.1119 0.206 Uiso 0.50 1 calc PR
H3LB H -0.0370 0.9818 0.1342 0.206 Uiso 0.50 1 calc PR
C4L C 0.0827(10) 1.0011(6) 0.1808(9) 0.133(6) Uani 0.50 1 d P
H4LA H 0.1493 0.9954 0.1714 0.159 Uiso 0.50 1 calc PR
H4LB H 0.0661 1.0418 0.1739 0.159 Uiso 0.50 1 calc PR

loop_
_atom_site_aniso_label
_atom_site_aniso_U_11
_atom_site_aniso_U_22
_atom_site_aniso_U_33
_atom_site_aniso_U_23
_atom_site_aniso_U_13
_atom_site_aniso_U_12
Pr1 0.02406(8) 0.02931(9) 0.02569(9) -0.00017(5) -0.00178(6) -0.00027(5)
Si1 0.0263(3) 0.0385(4) 0.0300(4) 0.0033(3) 0.0007(3) -0.0029(3)
Si2 0.0294(3) 0.0392(4) 0.0256(4) 0.0048(3) -0.0011(3) 0.0044(3)
Si3 0.0269(3) 0.0351(4) 0.0272(4) -0.0006(3) 0.0020(3) -0.0001(3)
Si4 0.0297(4) 0.0513(5) 0.0256(4) 0.0003(3) -0.0025(3) -0.0015(3)
Cl1 0.0350(3) 0.0396(4) 0.0651(5) -0.0075(4) -0.0096(3) -0.0056(3)
Cl2 0.0369(4) 0.0359(4) 0.0715(6) -0.0021(4) -0.0117(4) 0.0052(3)
O1 0.0265(9) 0.0450(12) 0.0298(10) 0.0033(9) -0.0003(7) -0.0010(8)
O2 0.0310(9) 0.0455(12) 0.0359(11) 0.0118(9) -0.0015(8) -0.0031(9)
O3 0.0296(9) 0.0415(11) 0.0257(10) 0.0039(8) -0.0017(7) 0.0045(8)
O4 0.0275(9) 0.0364(11) 0.0278(10) 0.0003(8) 0.0007(7) 0.0019(7)
O5 0.0301(9) 0.0618(14) 0.0280(10) -0.0045(10) -0.0024(8) 0.0019(9)
O6 0.0289(9) 0.0542(13) 0.0294(11) 0.0026(9) -0.0034(8) 0.0005(9)
Li1 0.030(2) 0.073(4) 0.034(3) 0.009(3) -0.002(2) 0.000(2)
Li2 0.037(2) 0.040(3) 0.033(3) 0.001(2) 0.000(2) 0.004(2)
Li3 0.056(3) 0.038(3) 0.062(4) -0.009(3) -0.002(3) 0.002(2)
C1 0.0299(13) 0.0456(18) 0.0327(15) 0.0013(13) 0.0018(11) -0.0033(12)
C2 0.0488(18) 0.050(2) 0.0454(19) 0.0040(16) 0.0095(15) 0.0037(15)
C3 0.068(2) 0.054(2) 0.069(3) 0.000(2) 0.015(2) 0.0141(19)
C4 0.063(2) 0.072(3) 0.063(3) -0.014(2) 0.022(2) 0.008(2)
C5 0.058(2) 0.076(3) 0.047(2) 0.0008(19) 0.0198(18) 0.002(2)
C6 0.0462(17) 0.056(2) 0.0402(18) 0.0066(15) 0.0081(14) 0.0016(15)
C7 0.0347(15) 0.0455(18) 0.058(2) -0.0063(16) 0.0040(14) -0.0047(13)
C8 0.170(6) 0.074(3) 0.058(3) -0.012(3) -0.014(3) -0.038(4)
C9 0.196(8) 0.081(4) 0.099(5) -0.038(4) -0.037(5) -0.024(5)
C10 0.101(4) 0.109(5) 0.193(8) -0.082(5) 0.032(5) -0.058(4)
C11 0.317(13) 0.193(9) 0.239(11) -0.144(9) 0.200(11) -0.209(10)
C12 0.269(10) 0.134(6) 0.142(6) -0.088(5) 0.138(7) -0.152(7)
C13 0.0353(14) 0.0416(17) 0.0341(15) 0.0025(13) -0.0023(12) 0.0076(12)
C14 0.0463(17) 0.057(2) 0.0389(18) -0.0014(15) 0.0036(14) 0.0003(15)
C15 0.059(2) 0.070(3) 0.046(2) -0.0086(18) 0.0114(17) 0.0100(19)
C16 0.072(2) 0.056(2) 0.062(3) -0.019(2) -0.003(2) 0.0091(19)
C17 0.064(2) 0.065(3) 0.075(3) -0.019(2) -0.002(2) -0.010(2)
C18 0.0446(17) 0.058(2) 0.057(2) -0.0077(18) 0.0075(16) -0.0044(16)
C19 0.0459(16) 0.0442(17) 0.0278(15) 0.0025(13) 0.0006(12) 0.0117(13)
C20 0.0551(19) 0.047(2) 0.055(2) 0.0077(16) 0.0125(16) 0.0134(16)
C21 0.084(3) 0.048(2) 0.075(3) 0.012(2) 0.022(2) 0.015(2)
C22 0.079(3) 0.069(3) 0.045(2) 0.0082(19) 0.0012(19) 0.034(2)
C23 0.064(2) 0.078(3) 0.052(2) 0.006(2) -0.0164(18) 0.025(2)
C24 0.053(2) 0.058(2) 0.049(2) 0.0074(17) -0.0149(16) 0.0118(16)
C25 0.0459(16) 0.0389(17) 0.0357(16) -0.0016(13) 0.0140(13) -0.0002(13)
C26 0.0518(18) 0.0463(19) 0.0461(19) 0.0042(15) 0.0080(15) 0.0133(15)
C27 0.081(3) 0.054(2) 0.063(3) 0.011(2) 0.016(2) 0.024(2)
C28 0.101(4) 0.042(2) 0.085(3) 0.008(2) 0.037(3) 0.017(2)
C29 0.102(4) 0.049(2) 0.079(3) -0.019(2) 0.027(3) -0.013(2)
C30 0.063(2) 0.051(2) 0.057(2) -0.0142(18) 0.0109(18) -0.0061(17)
C31 0.0353(15) 0.0410(17) 0.0393(17) 0.0041(13) 0.0031(13) -0.0004(12)
C32 0.055(2) 0.060(2) 0.051(2) -0.0062(18) 0.0065(17) -0.0182(17)
C33 0.073(3) 0.071(3) 0.082(3) -0.009(2) 0.007(2) -0.036(2)
C34 0.099(4) 0.097(4) 0.126(5) -0.003(4) 0.056(4) -0.052(3)
C35 0.162(6) 0.126(5) 0.117(5) -0.030(4) 0.098(5) -0.082(5)
C36 0.105(4) 0.082(3) 0.071(3) -0.016(2) 0.046(3) -0.041(3)
C37 0.0405(16) 0.057(2) 0.0385(17) 0.0056(15) 0.0005(13) -0.0011(14)
C38 0.0444(16) 0.059(2) 0.0370(17) 0.0012(15) -0.0053(14) -0.0036(15)
C39 0.059(2) 0.054(2) 0.055(2) 0.0023(18) -0.0111(17) -0.0017(17)
C40 0.096(3) 0.072(3) 0.064(3) 0.030(2) 0.005(2) 0.000(3)
C41 0.147(5) 0.111(5) 0.078(4) 0.048(3) 0.061(4) 0.037(4)
C42 0.108(4) 0.088(4) 0.068(3) 0.027(3) 0.045(3) 0.031(3)
C43 0.0333(14) 0.063(2) 0.0399(18) -0.0028(16) -0.0059(13) -0.0056(14)
C44 0.077(3) 0.112(4) 0.044(2) -0.003(2) -0.013(2) -0.035(3)
C45 0.120(5) 0.157(6) 0.064(3) -0.022(4) -0.023(3) -0.065(5)
C46 0.091(4) 0.108(5) 0.112(5) -0.035(4) -0.006(4) -0.043(4)
C47 0.117(5) 0.078(4) 0.134(6) 0.010(4) -0.039(4) -0.043(3)
C48 0.108(4) 0.080(3) 0.092(4) 0.019(3) -0.045(3) -0.043(3)
O7 0.0314(11) 0.094(2) 0.0398(13) 0.0047(13) -0.0069(9) -0.0116(12)
C49 0.048(2) 0.141(4) 0.042(2) 0.008(3) -0.0087(17) -0.011(2)
C50 0.145(6) 0.253(10) 0.083(5) -0.060(6) 0.013(4) -0.116(7)
C51 0.083(4) 0.179(7) 0.100(5) 0.001(5) -0.008(3) -0.078(4)
C52 0.0371(18) 0.121(4) 0.060(3) 0.011(3) 0.0053(17) -0.010(2)
O8 0.0391(12) 0.091(2) 0.0614(18) 0.0119(15) -0.0095(12) 0.0019(13)
C53 0.092(4) 0.125(5) 0.115(5) 0.004(4) -0.031(4) -0.046(4)
C54 0.068(5) 0.232(12) 0.252(13) -0.039(11) 0.015(6) -0.060(6)
C55 0.041(3) 0.262(11) 0.146(7) 0.001(8) -0.019(3) 0.007(5)
C56 0.052(2) 0.173(6) 0.071(3) 0.029(3) -0.005(2) 0.035(3)
O9 0.0628(15) 0.0393(13) 0.0574(16) 0.0063(11) 0.0016(12) 0.0046(11)
C57 0.079(3) 0.054(3) 0.103(4) -0.005(2) -0.024(3) -0.004(2)
C58 0.135(6) 0.056(3) 0.186(8) 0.000(4) -0.032(5) -0.024(3)
C59 0.170(7) 0.043(3) 0.205(9) 0.030(4) -0.051(6) -0.015(4)
C60 0.087(3) 0.050(2) 0.090(3) 0.017(2) 0.012(3) 0.016(2)
O10 0.0596(15) 0.0542(16) 0.0628(17) -0.0062(13) -0.0025(13) 0.0137(12)
C61 0.089(3) 0.065(3) 0.081(3) 0.004(2) 0.000(3) 0.037(2)
C62 0.101(5) 0.250(10) 0.133(6) 0.094(7) 0.040(4) 0.096(6)
C63 0.088(4) 0.153(6) 0.129(6) 0.047(5) 0.018(4) 0.026(4)
C64 0.142(5) 0.116(5) 0.082(4) 0.028(4) 0.032(4) 0.067(4)
O11 0.0687(16) 0.0497(15) 0.0641(18) -0.0018(13) -0.0072(14) -0.0084(13)
C65 0.119(5) 0.095(4) 0.097(4) 0.014(3) -0.026(4) -0.067(4)
C66 0.125(6) 0.302(13) 0.081(5) -0.045(6) 0.028(4) -0.104(7)
C67 0.076(4) 0.227(9) 0.093(5) -0.055(5) -0.012(3) 0.005(5)
C68 0.084(3) 0.094(4) 0.073(3) -0.008(3) 0.001(3) -0.016(3)
O1L 0.44(3) 0.168(14) 0.26(2) 0.007(15) -0.20(2) -0.090(17)
C1L 0.181(19) 0.129(16) 0.24(3) -0.059(17) -0.058(18) 0.020(14)
C2L 0.083(8) 0.096(10) 0.206(19) -0.008(11) -0.012(10) -0.026(7)
C3L 0.25(2) 0.112(13) 0.151(17) 0.006(12) -0.045(16) -0.014(14)
C4L 0.098(9) 0.077(8) 0.22(2) 0.029(11) -0.065(11) -0.009(7)

loop_
_atom_type_symbol
_atom_type_description
_atom_type_scat_dispersion_real
_atom_type_scat_dispersion_imag
_atom_type_scat_source
C C 0.0033 0.0016 'International Tables Vol C Tables 4.2.6.8 and 6.1.1.4'
H H 0.0000 0.0000 'International Tables Vol C Tables 4.2.6.8 and 6.1.1.4'
Li Li -0.0003 0.0001 'International Tables Vol C Tables 4.2.6.8 and 6.1.1.4'
O O 0.0106 0.0060 'International Tables Vol C Tables 4.2.6.8 and 6.1.1.4'
Si Si 0.0817 0.0704 'International Tables Vol C Tables 4.2.6.8 and 6.1.1.4'
Cl Cl 0.1484 0.1585 'International Tables Vol C Tables 4.2.6.8 and 6.1.1.4'
Pr Pr -0.2180 2.8214 'International Tables Vol C Tables 4.2.6.8 and 6.1.1.4'

loop_
_geom_angle_atom_site_label_1
_geom_angle_atom_site_label_2
_geom_angle_atom_site_label_3
_geom_angle
O3 Pr1 O4 76.00(7)
O3 Pr1 O6 134.24(7)
O4 Pr1 O6 84.42(7)
O3 Pr1 O1 83.91(7)
O4 Pr1 O1 126.00(7)
O6 Pr1 O1 74.90(7)
O3 Pr1 Cl1 93.38(5)
O4 Pr1 Cl1 93.61(5)
O6 Pr1 Cl1 129.23(6)
O1 Pr1 Cl1 137.70(5)
O3 Pr1 Cl2 137.58(5)
O4 Pr1 Cl2 145.41(5)
O6 Pr1 Cl2 75.17(6)
O1 Pr1 Cl2 75.38(5)
Cl1 Pr1 Cl2 78.87(2)
O3 Pr1 Li1 123.12(12)
O4 Pr1 Li1 121.45(13)
O6 Pr1 Li1 40.74(12)
O1 Pr1 Li1 40.54(12)
Cl1 Pr1 Li1 132.88(13)
Cl2 Pr1 Li1 54.23(13)
O3 Pr1 Li2 37.51(10)
O4 Pr1 Li2 38.59(10)
O6 Pr1 Li2 111.25(11)
O1 Pr1 Li2 105.77(11)
Cl1 Pr1 Li2 96.55(10)
Cl2 Pr1 Li2 173.58(10)
Li1 Pr1 Li2 130.56(16)
O3 Pr1 Li3 120.93(12)
O4 Pr1 Li3 125.31(11)
O6 Pr1 Li3 104.22(12)
O1 Pr1 Li3 108.11(11)
Cl1 Pr1 Li3 39.57(9)
Cl2 Pr1 Li3 39.30(9)
Li1 Pr1 Li3 93.45(16)
Li2 Pr1 Li3 135.92(13)
O1 Si1 O2 112.04(10)
O1 Si1 C1 111.19(13)
O2 Si1 C1 106.48(13)
O1 Si1 C7 109.99(14)
O2 Si1 C7 107.20(14)
C1 Si1 C7 109.81(14)
O3 Si2 O2 112.08(11)
O3 Si2 C13 109.95(13)
O2 Si2 C13 108.50(13)
O3 Si2 C19 111.15(12)
O2 Si2 C19 106.58(14)
C13 Si2 C19 108.44(14)
O4 Si3 O5 112.00(10)
O4 Si3 C31 111.99(13)
O5 Si3 C31 107.19(14)
O4 Si3 C25 110.74(13)
O5 Si3 C25 107.03(14)
C31 Si3 C25 107.63(14)
O6 Si4 O5 111.48(11)
O6 Si4 C43 111.37(14)
O5 Si4 C43 104.38(14)
O6 Si4 C37 110.89(15)
O5 Si4 C37 107.95(13)
C43 Si4 C37 110.54(16)
Li3 Cl1 Pr1 91.24(15)
Li3 Cl2 Li1 151.79(19)
Li3 Cl2 Pr1 88.62(15)
Li1 Cl2 Pr1 63.50(12)
Si1 O1 Li1 137.5(2)
Si1 O1 Pr1 135.84(11)
Li1 O1 Pr1 86.69(17)
Si1 O2 Si2 132.90(13)
Si2 O3 Li2 130.56(19)
Si2 O3 Pr1 129.45(10)
Li2 O3 Pr1 96.06(17)
Si3 O4 Li2 129.10(18)
Si3 O4 Pr1 133.41(11)
Li2 O4 Pr1 94.61(16)
Si3 O5 Si4 138.45(14)
Si4 O6 Li1 138.6(2)
Si4 O6 Pr1 134.71(11)
Li1 O6 Pr1 86.64(18)
O7 Li1 O1 127.3(3)
O7 Li1 O6 127.0(3)
O1 Li1 O6 95.9(2)
O7 Li1 Cl2 118.2(3)
O1 Li1 Cl2 88.6(2)
O6 Li1 Cl2 88.0(2)
O7 Li1 Pr1 179.5(4)
O1 Li1 Pr1 52.77(14)
O6 Li1 Pr1 52.62(14)
Cl2 Li1 Pr1 62.27(12)
O3 Li2 O8 117.2(3)
O3 Li2 O9 106.5(3)
O8 Li2 O9 112.6(3)
O3 Li2 O4 93.1(2)
O8 Li2 O4 112.1(3)
O9 Li2 O4 114.0(3)
O3 Li2 Pr1 46.42(12)
O8 Li2 Pr1 130.1(3)
O9 Li2 Pr1 117.3(2)
O4 Li2 Pr1 46.80(12)
O10 Li3 O11 118.9(3)
O10 Li3 Cl2 105.4(3)
O11 Li3 Cl2 111.5(3)
O10 Li3 Cl1 113.6(3)
O11 Li3 Cl1 104.9(3)
Cl2 Li3 Cl1 101.3(2)
O10 Li3 Pr1 121.4(3)
O11 Li3 Pr1 119.8(3)
Cl2 Li3 Pr1 52.08(12)
Cl1 Li3 Pr1 49.19(11)
C2 C1 C6 117.2(3)
C2 C1 Si1 121.1(2)
C6 C1 Si1 121.7(3)
C1 C2 C3 121.1(3)
C1 C2 H2A 119.5
C3 C2 H2A 119.5
C4 C3 C2 120.1(4)
C4 C3 H3A 120.0
C2 C3 H3A 120.0
C5 C4 C3 120.1(4)
C5 C4 H4A 119.9
C3 C4 H4A 119.9
C4 C5 C6 119.7(4)
C4 C5 H5A 120.1
C6 C5 H5A 120.1
C5 C6 C1 121.8(4)
C5 C6 H6A 119.1
C1 C6 H6A 119.1
C12 C7 C8 114.9(4)
C12 C7 Si1 122.9(4)
C8 C7 Si1 122.2(3)
C7 C8 C9 122.3(6)
C7 C8 H8A 118.8
C9 C8 H8A 118.9
C10 C9 C8 121.7(7)
C10 C9 H9A 119.2
C8 C9 H9A 119.2
C9 C10 C11 117.6(6)
C9 C10 H10A 121.2
C11 C10 H10A 121.2
C10 C11 C12 121.6(7)
C10 C11 H11A 119.2
C12 C11 H11A 119.2
C7 C12 C11 121.8(6)
C7 C12 H12A 119.1
C11 C12 H12A 119.1
C14 C13 C18 116.3(3)
C14 C13 Si2 122.2(3)
C18 C13 Si2 121.5(2)
C13 C14 C15 122.8(3)
C13 C14 H14A 118.6
C15 C14 H14A 118.6
C16 C15 C14 119.3(3)
C16 C15 H15A 120.3
C14 C15 H15A 120.3
C17 C16 C15 119.8(4)
C17 C16 H16A 120.1
C15 C16 H16A 120.1
C16 C17 C18 120.5(4)
C16 C17 H17A 119.7
C18 C17 H17A 119.7
C17 C18 C13 121.3(3)
C17 C18 H18A 119.4
C13 C18 H18A 119.4
C20 C19 C24 117.2(3)
C20 C19 Si2 123.5(3)
C24 C19 Si2 119.4(3)
C19 C20 C21 120.8(4)
C19 C20 H20A 119.6
C21 C20 H20A 119.6
C22 C21 C20 119.7(4)
C22 C21 H21A 120.1
C20 C21 H21A 120.1
C23 C22 C21 121.2(4)
C23 C22 H22A 119.4
C21 C22 H22A 119.4
C22 C23 C24 119.1(4)
C22 C23 H23A 120.4
C24 C23 H23A 120.4
C23 C24 C19 122.0(4)
C23 C24 H24A 119.0
C19 C24 H24A 119.0
C26 C25 C30 116.8(3)
C26 C25 Si3 119.3(3)
C30 C25 Si3 123.9(3)
C25 C26 C27 122.5(4)
C25 C26 H26A 118.7
C27 C26 H26A 118.7
C28 C27 C26 118.9(4)
C28 C27 H27A 120.6
C26 C27 H27A 120.6
C27 C28 C29 121.0(4)
C27 C28 H28A 119.5
C29 C28 H28A 119.5
C28 C29 C30 120.1(4)
C28 C29 H29A 120.0
C30 C29 H29A 119.9
C25 C30 C29 120.8(4)
C25 C30 H30A 119.6
C29 C30 H30A 119.6
C36 C31 C32 116.6(3)
C36 C31 Si3 118.8(3)
C32 C31 Si3 124.6(3)
C33 C32 C31 121.7(4)
C33 C32 H32A 119.1
C31 C32 H32A 119.1
C34 C33 C32 120.8(5)
C34 C33 H33A 119.6
C32 C33 H33A 119.6
C33 C34 C35 118.8(4)
C33 C34 H34A 120.6
C35 C34 H34A 120.6
C36 C35 C34 120.6(5)
C36 C35 H35A 119.7
C34 C35 H35A 119.7
C35 C36 C31 121.5(5)
C35 C36 H36A 119.2
C31 C36 H36A 119.2
C42 C37 C38 116.4(4)
C42 C37 Si4 122.9(3)
C38 C37 Si4 120.7(3)
C37 C38 C39 122.1(3)
C37 C38 H38A 119.0
C39 C38 H38A 118.9
C40 C39 C38 120.1(4)
C40 C39 H39A 119.9
C38 C39 H39A 120.0
C39 C40 C41 119.2(4)
C39 C40 H40A 120.4
C41 C40 H40A 120.4
C40 C41 C42 120.6(5)
C40 C41 H41A 119.7
C42 C41 H41A 119.7
C37 C42 C41 121.5(5)
C37 C42 H42A 119.3
C41 C42 H42A 119.3
C44 C43 C48 115.7(4)
C44 C43 Si4 125.7(3)
C48 C43 Si4 118.6(3)
C43 C44 C45 120.1(5)
C43 C44 H44A 119.9
C45 C44 H44A 119.9
C46 C45 C44 121.2(5)
C46 C45 H45A 119.4
C44 C45 H45A 119.4
C47 C46 C45 119.9(5)
C47 C46 H46A 120.0
C45 C46 H46A 120.0
C46 C47 C48 119.6(6)
C46 C47 H47A 120.2
C48 C47 H47A 120.2
C43 C48 C47 123.4(5)
C43 C48 H48A 118.3
C47 C48 H48A 118.3
C49 O7 C52 106.6(3)
C49 O7 Li1 123.1(3)
C52 O7 Li1 128.1(3)
C50 C49 O7 107.6(5)
C50 C49 H49A 110.2
O7 C49 H49A 110.2
C50 C49 H49B 110.2
O7 C49 H49B 110.2
H49A C49 H49B 108.5
C49 C50 C51 105.7(5)
C49 C50 H50A 110.6
C51 C50 H50A 110.6
C49 C50 H50B 110.6
C51 C50 H50B 110.6
H50A C50 H50B 108.7
C52 C51 C50 104.0(4)
C52 C51 H51A 111.0
C50 C51 H51A 111.0
C52 C51 H51B 110.9
C50 C51 H51B 110.9
H51A C51 H51B 109.0
O7 C52 C51 105.9(4)
O7 C52 H52A 110.6
C51 C52 H52A 110.6
O7 C52 H52B 110.6
C51 C52 H52B 110.6
H52A C52 H52B 108.7
C53 O8 C56 108.2(4)
C53 O8 Li2 116.0(3)
C56 O8 Li2 135.7(4)
C54 C53 O8 108.0(7)
C54 C53 H53A 110.1
O8 C53 H53A 110.1
C54 C53 H53B 110.1
O8 C53 H53B 110.1
H53A C53 H53B 108.4
C53 C54 C55 107.6(7)
C53 C54 H54A 110.2
C55 C54 H54A 110.2
C53 C54 H54B 110.2
C55 C54 H54B 110.2
H54A C54 H54B 108.5
C54 C55 C56 106.5(5)
C54 C55 H55A 110.4
C56 C55 H55A 110.4
C54 C55 H55B 110.5
C56 C55 H55B 110.4
H55A C55 H55B 108.6
O8 C56 C55 104.0(6)
O8 C56 H56A 111.0
C55 C56 H56A 110.9
O8 C56 H56B 111.0
C55 C56 H56B 111.0
H56A C56 H56B 109.0
C57 O9 C60 109.1(3)
C57 O9 Li2 116.0(3)
C60 O9 Li2 134.7(3)
O9 C57 C58 108.2(4)
O9 C57 H57A 110.1
C58 C57 H57A 110.1
O9 C57 H57B 110.1
C58 C57 H57B 110.1
H57A C57 H57B 108.4
C59 C58 C57 106.0(5)
C59 C58 H58A 110.5
C57 C58 H58A 110.5
C59 C58 H58B 110.6
C57 C58 H58B 110.5
H58A C58 H58B 108.7
C58 C59 C60 106.9(5)
C58 C59 H59A 110.3
C60 C59 H59A 110.3
C58 C59 H59B 110.3
C60 C59 H59B 110.4
H59A C59 H59B 108.6
O9 C60 C59 105.5(4)
O9 C60 H60A 110.6
C59 C60 H60A 110.6
O9 C60 H60B 110.7
C59 C60 H60B 110.7
H60A C60 H60B 108.8
C64 O10 C61 107.5(4)
C64 O10 Li3 115.0(3)
C61 O10 Li3 121.2(3)
O10 C61 C62 106.0(4)
O10 C61 H61A 110.5
C62 C61 H61A 110.6
O10 C61 H61B 110.6
C62 C61 H61B 110.5
H61A C61 H61B 108.7
C63 C62 C61 108.1(5)
C63 C62 H62A 110.1
C61 C62 H62A 110.1
C63 C62 H62B 110.1
C61 C62 H62B 110.1
H62A C62 H62B 108.4
C64 C63 C62 107.4(6)
C64 C63 H63A 110.3
C62 C63 H63A 110.2
C64 C63 H63B 110.2
C62 C63 H63B 110.3
H63A C63 H63B 108.5
C63 C64 O10 110.6(5)
C63 C64 H64A 109.6
O10 C64 H64A 109.6
C63 C64 H64B 109.5
O10 C64 H64B 109.5
H64A C64 H64B 108.1
C68 O11 C65 104.4(4)
C68 O11 Li3 117.1(3)
C65 O11 Li3 120.0(3)
O11 C65 C66 103.0(4)
O11 C65 H65A 111.1
C66 C65 H65A 111.3
O11 C65 H65B 111.1
C66 C65 H65B 111.0
H65A C65 H65B 109.1
C67 C66 C65 109.1(6)
C67 C66 H66A 110.0
C65 C66 H66A 110.0
C67 C66 H66B 109.8
C65 C66 H66B 109.7
H66A C66 H66B 108.3
C68 C67 C66 101.9(7)
C68 C67 H67A 129.1
C66 C67 H67A 129.0
C67 C68 O11 111.6(5)
C67 C68 H68A 109.3
O11 C68 H68A 109.3
C67 C68 H68B 109.3
O11 C68 H68B 109.3
H68A C68 H68B 107.9
C4L O1L C1L 108.7(16)
C2L C1L O1L 105(2)
C2L C1L H1LA 110.6
O1L C1L H1LA 110.7
C2L C1L H1LB 110.8
O1L C1L H1LB 110.8
H1LA C1L H1LB 108.8
C1L C2L C3L 102.0(15)
C1L C2L H2LA 111.3
C3L C2L H2LA 111.2
C1L C2L H2LB 111.4
C3L C2L H2LB 111.6
H2LA C2L H2LB 109.2
C4L C3L C2L 104.0(15)
C4L C3L H3LA 110.7
C2L C3L H3LA 110.8
C4L C3L H3LB 111.1
C2L C3L H3LB 111.2
H3LA C3L H3LB 109.0
O1L C4L C3L 104.9(15)
O1L C4L H4LA 110.8
C3L C4L H4LA 111.0
O1L C4L H4LB 110.7
C3L C4L H4LB 110.7
H4LA C4L H4LB 108.8

loop_
_geom_bond_atom_site_label_1
_geom_bond_atom_site_label_2
_geom_bond_distance
Pr1 O3 2.3011(19)
Pr1 O4 2.3099(18)
Pr1 O6 2.341(2)
Pr1 O1 2.3457(18)
Pr1 Cl1 2.7912(8)
Pr1 Cl2 2.9091(8)
Pr1 Li1 2.941(5)
Pr1 Li2 3.158(5)
Pr1 Li3 3.687(6)
Si1 O1 1.597(2)
Si1 O2 1.643(2)
Si1 C1 1.876(3)
Si1 C7 1.880(4)
Si2 O3 1.603(2)
Si2 O2 1.642(2)
Si2 C13 1.864(3)
Si2 C19 1.867(3)
Si3 O4 1.603(2)
Si3 O5 1.638(2)
Si3 C31 1.866(3)
Si3 C25 1.877(3)
Si4 O6 1.599(2)
Si4 O5 1.638(2)
Si4 C43 1.875(4)
Si4 C37 1.877(4)
Cl1 Li3 2.349(6)
Cl2 Li3 2.336(6)
Cl2 Li1 2.667(6)
O1 Li1 1.915(6)
O3 Li2 1.934(5)
O4 Li2 1.976(6)
O6 Li1 1.923(6)
Li1 O7 1.901(6)
Li2 O8 1.950(5)
Li2 O9 1.963(6)
Li3 O10 1.924(7)
Li3 O11 1.946(8)
C1 C2 1.387(5)
C1 C6 1.394(4)
C2 C3 1.395(5)
C2 H2A 0.9300
C3 C4 1.374(6)
C3 H3A 0.9300
C4 C5 1.368(6)
C4 H4A 0.9300
C5 C6 1.387(5)
C5 H5A 0.9300
C6 H6A 0.9300
C7 C12 1.339(6)
C7 C8 1.354(6)
C8 C9 1.387(7)
C8 H8A 0.9300
C9 C10 1.304(10)
C9 H9A 0.9300
C10 C11 1.325(11)
C10 H10A 0.9300
C11 C12 1.395(8)
C11 H11A 0.9300
C12 H12A 0.9300
C13 C14 1.385(4)
C13 C18 1.405(5)
C14 C15 1.385(5)
C14 H14A 0.9300
C15 C16 1.381(6)
C15 H15A 0.9300
C16 C17 1.369(6)
C16 H16A 0.9300
C17 C18 1.388(6)
C17 H17A 0.9300
C18 H18A 0.9300
C19 C20 1.376(5)
C19 C24 1.405(5)
C20 C21 1.409(5)
C20 H20A 0.9300
C21 C22 1.363(6)
C21 H21A 0.9300
C22 C23 1.359(6)
C22 H22A 0.9300
C23 C24 1.385(5)
C23 H23A 0.9300
C24 H24A 0.9300
C25 C26 1.389(5)
C25 C30 1.386(5)
C26 C27 1.392(5)
C26 H26A 0.9300
C27 C28 1.353(7)
C27 H27A 0.9300
C28 C29 1.365(7)
C28 H28A 0.9300
C29 C30 1.399(6)
C29 H29A 0.9300
C30 H30A 0.9300
C31 C36 1.372(6)
C31 C32 1.383(5)
C32 C33 1.379(5)
C32 H32A 0.9300
C33 C34 1.342(7)
C33 H33A 0.9300
C34 C35 1.375(8)
C34 H34A 0.9300
C35 C36 1.376(6)
C35 H35A 0.9300
C36 H36A 0.9300
C37 C42 1.381(5)
C37 C38 1.385(5)
C38 C39 1.386(5)
C38 H38A 0.9300
C39 C40 1.360(6)
C39 H39A 0.9300
C40 C41 1.366(7)
C40 H40A 0.9300
C41 C42 1.388(7)
C41 H41A 0.9300
C42 H42A 0.9300
C43 C44 1.366(5)
C43 C48 1.372(6)
C44 C45 1.414(8)
C44 H44A 0.9300
C45 C46 1.336(9)
C45 H45A 0.9300
C46 C47 1.320(9)
C46 H46A 0.9300
C47 C48 1.382(7)
C47 H47A 0.9300
C48 H48A 0.9300
O7 C49 1.425(5)
O7 C52 1.432(4)
C49 C50 1.401(8)
C49 H49A 0.9700
C49 H49B 0.9700
C50 C51 1.531(9)
C50 H50A 0.9700
C50 H50B 0.9700
C51 C52 1.503(7)
C51 H51A 0.9700
C51 H51B 0.9700
C52 H52A 0.9700
C52 H52B 0.9700
O8 C53 1.408(6)
O8 C56 1.429(5)
C53 C54 1.407(9)
C53 H53A 0.9700
C53 H53B 0.9700
C54 C55 1.431(13)
C54 H54A 0.9700
C54 H54B 0.9700
C55 C56 1.521(10)
C55 H55A 0.9700
C55 H55B 0.9700
C56 H56A 0.9700
C56 H56B 0.9700
O9 C57 1.412(5)
O9 C60 1.426(5)
C57 C58 1.443(8)
C57 H57A 0.9700
C57 H57B 0.9700
C58 C59 1.429(9)
C58 H58A 0.9700
C58 H58B 0.9700
C59 C60 1.503(7)
C59 H59A 0.9700
C59 H59B 0.9700
C60 H60A 0.9700
C60 H60B 0.9700
O10 C64 1.415(6)
O10 C61 1.425(5)
C61 C62 1.473(8)
C61 H61A 0.9700
C61 H61B 0.9700
C62 C63 1.413(9)
C62 H62A 0.9700
C62 H62B 0.9700
C63 C64 1.395(8)
C63 H63A 0.9700
C63 H63B 0.9700
C64 H64A 0.9700
C64 H64B 0.9700
O11 C68 1.414(6)
O11 C65 1.454(6)
C65 C66 1.526(10)
C65 H65A 0.9700
C65 H65B 0.9700
C66 C67 1.439(9)
C66 H66A 0.9700
C66 H66B 0.9700
C67 C68 1.397(8)
C67 H67A 0.9300
C68 H68A 0.9700
C68 H68B 0.9700
O1L C4L 1.39(3)
O1L C1L 1.45(3)
C1L C2L 1.38(2)
C1L H1LA 0.9700
C1L H1LB 0.9700
C2L C3L 1.50(2)
C2L H2LA 0.9700
C2L H2LB 0.9700
C3L C4L 1.47(2)
C3L H3LA 0.9700
C3L H3LB 0.9700
C4L H4LA 0.9700
C4L H4LB 0.9700
